data_2209681
loop_
_publ_author_name
'Christoph L. Teske'
'Wolfgang Bensch'

_publ_section_title
;
 TlBiS~2~
;
_journal_coeditor_code WM2019
_journal_issue 7
_journal_name_full 'Acta Crystallographica Section E'
_journal_page_first i163
_journal_page_last i165
_journal_paper_doi 10.1107/S1600536806023646
_journal_volume 62
_journal_year 2006
_chemical_formula_iupac 'Tl Bi S2'
_chemical_formula_structural 'Tl Bi S2'
_chemical_formula_sum 'Bi S2 Tl'
_chemical_formula_weight 477.47
_chemical_name_common 'Thallium bismuth disulfide'
_chemical_name_systematic
;
thallium bismuth disulfide
;
_space_group_IT_number 166
_symmetry_cell_setting trigonal
_symmetry_space_group_name_Hall '-R 3 2"'
_symmetry_space_group_name_H-M 'R -3 m :H'
_atom_sites_solution_primary isomor
_audit_creation_method SHELXL97
_cell_angle_alpha 90.00
_cell_angle_beta 90.00
_cell_angle_gamma 120.00
_cell_formula_units_Z 3
_cell_length_a 4.1041(5)
_cell_length_b 4.1041(5)
_cell_length_c 21.872(4)
_cell_measurement_reflns_used 781
_cell_measurement_temperature 295(2)
_cell_measurement_theta_max 27.95
_cell_measurement_theta_min 2.8
_cell_volume 319.05(8)
_computing_cell_refinement IPDS
_computing_data_collection 'IPDS (Stoe & Cie, 1998)'
_computing_data_reduction IPDS
_computing_molecular_graphics 'DIAMOND (Brandenburg, 1999)'
_computing_publication_material SHELXL97
_computing_structure_refinement 'SHELXL97 (Sheldrick, 1997)'
_computing_structure_solution
;
coordinates taken from an isotypic compound (Voroshilov <i>et al.</i>,
1972)
;
_diffrn_ambient_temperature 295(2)
_diffrn_measured_fraction_theta_full 1.000
_diffrn_measured_fraction_theta_max 1.000
_diffrn_measurement_device_type 'Stoe IPDS'
_diffrn_measurement_method \w
_diffrn_radiation_monochromator graphite
_diffrn_radiation_source 'fine-focus sealed tube'
_diffrn_radiation_type MoK\a
_diffrn_radiation_wavelength 0.71073
_diffrn_reflns_av_R_equivalents 0.0965
_diffrn_reflns_av_sigmaI/netI 0.0402
_diffrn_reflns_limit_h_max 5
_diffrn_reflns_limit_h_min -5
_diffrn_reflns_limit_k_max 5
_diffrn_reflns_limit_k_min -5
_diffrn_reflns_limit_l_max 24
_diffrn_reflns_limit_l_min -28
_diffrn_reflns_number 706
_diffrn_reflns_theta_full 27.93
_diffrn_reflns_theta_max 27.95
_diffrn_reflns_theta_min 2.79
_diffrn_standards_number 0
_exptl_absorpt_coefficient_mu 79.891
_exptl_absorpt_correction_T_max 0.019
_exptl_absorpt_correction_T_min 0.0025
_exptl_absorpt_correction_type numerical
_exptl_absorpt_process_details '[X-SHAPE (Stoe & Cie, 1998) and X-RED (Stoe & Cie, 1998)]'
_exptl_crystal_colour black
_exptl_crystal_density_diffrn 7.455
_exptl_crystal_density_method 'not measured'
_exptl_crystal_description irregular
_exptl_crystal_F_000 588
_exptl_crystal_size_max 0.12
_exptl_crystal_size_mid 0.10
_exptl_crystal_size_min 0.08
_refine_diff_density_max 3.153
_refine_diff_density_min -5.554
_refine_ls_extinction_coef 0.008(2)
_refine_ls_extinction_expression Fc^*^=kFc[1+0.001xFc^2^\l^3^/sin(2\q)]^-1/4^
_refine_ls_extinction_method 'SHELXL97 (Sheldrick, 1997)'
_refine_ls_goodness_of_fit_ref 1.087
_refine_ls_matrix_type full
_refine_ls_number_parameters 9
_refine_ls_number_reflns 127
_refine_ls_number_restraints 0
_refine_ls_restrained_S_all 1.087
_refine_ls_R_factor_all 0.0540
_refine_ls_R_factor_gt 0.0493
_refine_ls_shift/su_max 0.000
_refine_ls_shift/su_mean 0.000
_refine_ls_structure_factor_coef Fsqd
_refine_ls_weighting_details 'w = 1/[\s^2^(Fo^2^)+(0.0911P)^2^] where P=(Fo^2^+2Fc^2^)/3'
_refine_ls_weighting_scheme calc
_refine_ls_wR_factor_gt 0.1254
_refine_ls_wR_factor_ref 0.1302
_reflns_number_gt 108
_reflns_number_total 127
_reflns_threshold_expression I>2\s(I)
_cod_data_source_file wm2019.cif
_cod_data_source_block I
_cod_depositor_comments
;
The following automatic conversions were performed:

'_atom_sites_solution_primary' tag value 'isomorph' was replaced with
'isomor' value.

Automatic conversion script
Id: cif_fix_values 1646 2011-03-28 12:23:43Z adriana 
;
_cod_original_sg_symbol_H-M 'R -3 m'
_cod_database_code 2209681
_cod_database_fobs_code 2209681

loop_
_symmetry_equiv_pos_as_xyz
'x, y, z'
'-y, x-y, z'
'-x+y, -x, z'
'y, x, -z'
'x-y, -y, -z'
'-x, -x+y, -z'
'x+2/3, y+1/3, z+1/3'
'-y+2/3, x-y+1/3, z+1/3'
'-x+y+2/3, -x+1/3, z+1/3'
'y+2/3, x+1/3, -z+1/3'
'x-y+2/3, -y+1/3, -z+1/3'
'-x+2/3, -x+y+1/3, -z+1/3'
'x+1/3, y+2/3, z+2/3'
'-y+1/3, x-y+2/3, z+2/3'
'-x+y+1/3, -x+2/3, z+2/3'
'y+1/3, x+2/3, -z+2/3'
'x-y+1/3, -y+2/3, -z+2/3'
'-x+1/3, -x+y+2/3, -z+2/3'
'-x, -y, -z'
'y, -x+y, -z'
'x-y, x, -z'
'-y, -x, z'
'-x+y, y, z'
'x, x-y, z'
'-x+2/3, -y+1/3, -z+1/3'
'y+2/3, -x+y+1/3, -z+1/3'
'x-y+2/3, x+1/3, -z+1/3'
'-y+2/3, -x+1/3, z+1/3'
'-x+y+2/3, y+1/3, z+1/3'
'x+2/3, x-y+1/3, z+1/3'
'-x+1/3, -y+2/3, -z+2/3'
'y+1/3, -x+y+2/3, -z+2/3'
'x-y+1/3, x+2/3, -z+2/3'
'-y+1/3, -x+2/3, z+2/3'
'-x+y+1/3, y+2/3, z+2/3'
'x+1/3, x-y+2/3, z+2/3'

loop_
_atom_site_type_symbol
_atom_site_label
_atom_site_fract_x
_atom_site_fract_y
_atom_site_fract_z
_atom_site_U_iso_or_equiv
_atom_site_adp_type
_atom_site_calc_flag
_atom_site_refinement_flags
_atom_site_occupancy
Tl Tl 0.0000 0.0000 0.5000 0.0323(11) Uani d S 1
Bi Bi 0.0000 0.0000 0.0000 0.0241(11) Uani d S 1
S S1 0.0000 0.0000 0.2624(4) 0.0265(19) Uani d S 1

loop_
_atom_site_aniso_label
_atom_site_aniso_U_11
_atom_site_aniso_U_22
_atom_site_aniso_U_33
_atom_site_aniso_U_12
_atom_site_aniso_U_13
_atom_site_aniso_U_23
Tl 0.0345(12) 0.0345(12) 0.0281(13) 0.0172(6) 0.000 0.000
Bi 0.0248(12) 0.0248(12) 0.0225(13) 0.0124(6) 0.000 0.000
S1 0.030(3) 0.030(3) 0.020(3) 0.0149(13) 0.000 0.000

loop_
_atom_type_symbol
_atom_type_description
_atom_type_scat_dispersion_real
_atom_type_scat_dispersion_imag
_atom_type_scat_source
Bi Bi -4.1077 10.2566 'International Tables Vol C Tables 4.2.6.8 and 6.1.1.4'
S S 0.1246 0.1234 'International Tables Vol C Tables 4.2.6.8 and 6.1.1.4'
Tl Tl -2.8358 9.6688 'International Tables Vol C Tables 4.2.6.8 and 6.1.1.4'

loop_
_geom_angle_atom_site_label_1
_geom_angle_atom_site_label_2
_geom_angle_atom_site_label_3
_geom_angle_site_symmetry_1
_geom_angle_site_symmetry_3
_geom_angle
_geom_angle_publ_flag
S1 Tl S1 31_445 7 180.0000(10) y
S1 Tl S1 31_445 31 80.92(18) y
S1 Tl S1 7 31 99.08(18) y
S1 Tl S1 31_445 7_445 99.08(18) y
S1 Tl S1 7 7_445 80.92(18) y
S1 Tl S1 31 7_445 180.0 y
S1 Tl S1 31_445 7_455 99.08(18) y
S1 Tl S1 7 7_455 80.92(18) y
S1 Tl S1 31 7_455 99.08(18) y
S1 Tl S1 7_445 7_455 80.92(18) y
S1 Tl S1 31_445 31_545 80.92(18) y
S1 Tl S1 7 31_545 99.08(18) y
S1 Tl S1 31 31_545 80.92(18) y
S1 Tl S1 7_445 31_545 99.08(18) y
S1 Tl S1 7_455 31_545 180.0(2) y
S1 Bi S1 25 13_444 180.0(3) y
S1 Bi S1 25 25_445 92.9(2) y
S1 Bi S1 13_444 25_445 87.1(2) y
S1 Bi S1 25 13_554 87.1(2) y
S1 Bi S1 13_444 13_554 92.9(2) y
S1 Bi S1 25_445 13_554 180.0(3) y
S1 Bi S1 25 13_544 87.1(2) y
S1 Bi S1 13_444 13_544 92.9(2) y
S1 Bi S1 25_445 13_544 87.1(2) y
S1 Bi S1 13_554 13_544 92.9(2) y
S1 Bi S1 25 25_455 92.9(2) y
S1 Bi S1 13_444 25_455 87.1(2) y
S1 Bi S1 25_445 25_455 92.9(2) y
S1 Bi S1 13_554 25_455 87.1(2) y
S1 Bi S1 13_544 25_455 180.0(3) y
Bi S1 Bi 7 7_445 92.9(2) ?
Bi S1 Bi 7 7_455 92.9(2) ?
Bi S1 Bi 7_445 7_455 92.9(2) ?
Bi S1 Tl 7 13_444 171.7(3) ?
Bi S1 Tl 7_445 13_444 92.82(3) ?
Bi S1 Tl 7_455 13_444 92.83(3) ?
Bi S1 Tl 7 13_554 92.82(3) ?
Bi S1 Tl 7_445 13_554 171.7(3) ?
Bi S1 Tl 7_455 13_554 92.83(3) ?
Tl S1 Tl 13_444 13_554 80.92(18) ?
Bi S1 Tl 7 13_544 92.83(3) ?
Bi S1 Tl 7_445 13_544 92.83(3) ?
Bi S1 Tl 7_455 13_544 171.7(3) ?
Tl S1 Tl 13_444 13_544 80.92(18) ?
Tl S1 Tl 13_554 13_544 80.92(18) ?

loop_
_geom_bond_atom_site_label_1
_geom_bond_atom_site_label_2
_geom_bond_site_symmetry_2
_geom_bond_distance
_geom_bond_publ_flag
Tl S1 31_445 3.162(6) ?
Tl S1 7 3.162(6) y
Tl S1 31 3.162(6) ?
Tl S1 7_445 3.162(6) ?
Tl S1 7_455 3.162(6) ?
Tl S1 31_545 3.162(6) ?
Bi S1 25 2.832(5) y
Bi S1 13_444 2.832(5) ?
Bi S1 25_445 2.832(5) ?
Bi S1 13_554 2.832(5) ?
Bi S1 13_544 2.832(5) ?
Bi S1 25_455 2.832(5) ?
S1 Bi 7 2.832(5) ?
S1 Bi 7_445 2.832(5) ?
S1 Bi 7_455 2.832(5) ?
S1 Tl 13_444 3.162(6) ?
S1 Tl 13_554 3.162(6) ?
S1 Tl 13_544 3.162(6) ?
